data_7049835
loop_
_publ_author_name
'Furfari, Samantha K.'
'Leech, Matthew C.'
'Trathen, Nicola'
'Levis, Madeleine C.'
'Crossley, Ian R.'

_publ_section_title
;
 Cyaphide-alkynyl complexes: metal-ligand conjugation and the influence of
 remote substituents.
;
_journal_issue 23
_journal_name_full 'Dalton transactions (Cambridge, England : 2003)'
_journal_page_first 8131
_journal_page_last 8143
_journal_paper_doi 10.1039/c9dt01071h
_journal_volume 48
_journal_year 2019
_chemical_formula_moiety 'C57 H51 O2 P5 Ru, 3.5(C6 H6)'
_chemical_formula_sum 'C78 H72 O2 P5 Ru'
_chemical_formula_weight 1297.27
_space_group_crystal_system triclinic
_space_group_IT_number 2
_space_group_name_Hall '-P 1'
_space_group_name_H-M_alt 'P -1'
_symmetry_space_group_name_Hall '-P 1'
_symmetry_space_group_name_H-M 'P -1'
_atom_sites_solution_hydrogens geom
_audit_creation_date 2019-04-13
_audit_creation_method
;
Olex2 1.2
(compiled 2018.05.29 svn.r3508 for OlexSys, GUI svn.r5506)
;
_audit_update_record
;
2019-04-15 deposited with the CCDC.    2019-04-24 downloaded from the CCDC.
;
_cell_angle_alpha 82.979(4)
_cell_angle_beta 81.078(4)
_cell_angle_gamma 67.587(5)
_cell_formula_units_Z 2
_cell_length_a 10.3386(5)
_cell_length_b 13.4556(8)
_cell_length_c 26.1086(13)
_cell_measurement_reflns_used 8706
_cell_measurement_temperature 173
_cell_measurement_theta_max 70.9800
_cell_measurement_theta_min 4.6520
_cell_volume 3309.1(3)
_computing_cell_refinement 'CrysAlisPro 1.171.38.46 (Rigaku OD, 2015)'
_computing_data_collection 'CrysAlisPro 1.171.38.46 (Rigaku OD, 2015)'
_computing_data_reduction 'CrysAlisPro 1.171.38.46 (Rigaku OD, 2015)'
_computing_molecular_graphics 'Olex2 (Dolomanov et al., 2009)'
_computing_publication_material 'Olex2 (Dolomanov et al., 2009)'
_computing_structure_refinement 'ShelXL (Sheldrick, 2015)'
_computing_structure_solution 'SIR2004 (Burla et al., 2007)'
_diffrn_ambient_temperature 173.0
_diffrn_detector 'CCD plate'
_diffrn_detector_area_resol_mean 16.1033
_diffrn_detector_type Eos
_diffrn_measured_fraction_theta_full 0.992
_diffrn_measured_fraction_theta_max 0.992
_diffrn_measurement_details
;
List of Runs (angles in degrees, time in seconds):

  # Type    Start    End  Width  t~exp~   \w     \q     \k     \f   Frames
#--------------------------------------------------------------------------
  1  \w     20.00 104.00   1.00    4.00    --   36.75  57.00 -60.00   84
  2  \w     39.00 117.00   1.00   36.00    --  107.00 -45.00   0.00   78
  3  \w     68.00 137.00   1.00   36.00    --  107.00 -90.00  48.30   69
  4  \w     68.00 127.00   1.00   36.00    --  107.00 -93.00 157.40   59
  5  \w     39.00 106.00   1.00   36.00    --  107.00 -45.00 120.00   67
  6  \w     38.00  64.00   1.00   36.00    --  107.00 -93.00 157.40   26
  7  \w    -30.00  63.00   1.00    4.00    --   36.75 -77.00  90.00   93
  8  \w     32.00  76.00   1.00    4.00    --   36.75 -99.00 -30.00   44
  9  \w     45.00 175.00   1.00   36.00    --  107.00   0.00-150.00  130
 10  \w    149.00 174.00   1.00   36.00    --  107.00  61.00 -90.00   25
 11  \w    108.00 134.00   1.00   36.00    --  107.00  61.00 -90.00   26
 12  \w     92.00 166.00   1.00   36.00    --  107.00  45.00-120.00   74
 13  \w     58.00 124.00   1.00   36.00    --  107.00 -45.00-180.00   66
 14  \w     50.00 133.00   1.00   36.00    --  107.00 -93.00 -63.22   83
 15  \w     41.00 121.00   1.00   36.00    --  107.00 -45.00 -90.00   80
 16  \w     10.00 101.00   1.00    4.00    --   36.75  77.00-150.00   91
 17  \w     40.00  66.00   1.00    4.00    --   36.75 178.00-120.00   26
 18  \w   -106.00 -19.00   1.00    4.00    --  -36.75 -38.00 -30.00   87
;
_diffrn_measurement_device 'four-circle diffractometer'
_diffrn_measurement_device_type 'Xcalibur, Eos, Gemini ultra'
_diffrn_measurement_method '\w scans'
_diffrn_orient_matrix_type 'CrysAlisPro convention (1999,Acta A55,543-557)'
_diffrn_orient_matrix_UB_11 -0.0056139000
_diffrn_orient_matrix_UB_12 -0.1125507000
_diffrn_orient_matrix_UB_13 -0.0008777000
_diffrn_orient_matrix_UB_21 0.1490741000
_diffrn_orient_matrix_UB_22 -0.0521748000
_diffrn_orient_matrix_UB_23 0.0169102000
_diffrn_orient_matrix_UB_31 -0.0639913000
_diffrn_orient_matrix_UB_32 0.0047016000
_diffrn_orient_matrix_UB_33 0.0574272000
_diffrn_radiation_monochromator mirror
_diffrn_radiation_probe x-ray
_diffrn_radiation_type CuK\a
_diffrn_radiation_wavelength 1.54184
_diffrn_reflns_av_R_equivalents 0.0435
_diffrn_reflns_av_unetI/netI 0.0633
_diffrn_reflns_Laue_measured_fraction_full 0.992
_diffrn_reflns_Laue_measured_fraction_max 0.992
_diffrn_reflns_limit_h_max 12
_diffrn_reflns_limit_h_min -12
_diffrn_reflns_limit_k_max 15
_diffrn_reflns_limit_k_min -16
_diffrn_reflns_limit_l_max 31
_diffrn_reflns_limit_l_min -20
_diffrn_reflns_number 18582
_diffrn_reflns_point_group_measured_fraction_full 0.992
_diffrn_reflns_point_group_measured_fraction_max 0.992
_diffrn_reflns_theta_full 67.078
_diffrn_reflns_theta_max 67.078
_diffrn_reflns_theta_min 3.846
_diffrn_source 'fine-focus sealed X-ray tube'
_diffrn_source_type 'Enhance Ultra (Cu) X-ray Source'
_exptl_absorpt_coefficient_mu 3.419
_exptl_absorpt_correction_T_max 1.00000
_exptl_absorpt_correction_T_min 0.65579
_exptl_absorpt_correction_type multi-scan
_exptl_absorpt_process_details
;
CrysAlisPro 1.171.38.46 (Rigaku Oxford Diffraction, 2015)
Empirical absorption correction using spherical harmonics,
 implemented in SCALE3 ABSPACK scaling algorithm.
;
_exptl_crystal_colour 'clear colourless'
_exptl_crystal_density_diffrn 1.302
_exptl_crystal_description prism
_exptl_crystal_F_000 1350
_exptl_crystal_size_max 0.2
_exptl_crystal_size_mid 0.1
_exptl_crystal_size_min 0.1
_refine_diff_density_max 1.135
_refine_diff_density_min -1.010
_refine_diff_density_rms 0.092
_refine_ls_extinction_method none
_refine_ls_goodness_of_fit_ref 1.049
_refine_ls_hydrogen_treatment constr
_refine_ls_matrix_type full
_refine_ls_number_parameters 808
_refine_ls_number_reflns 11729
_refine_ls_number_restraints 182
_refine_ls_restrained_S_all 1.045
_refine_ls_R_factor_all 0.0721
_refine_ls_R_factor_gt 0.0565
_refine_ls_shift/su_max 0.001
_refine_ls_shift/su_mean 0.000
_refine_ls_structure_factor_coef Fsqd
_refine_ls_weighting_details 'w=1/[\s^2^(Fo^2^)+(0.0713P)^2^+5.9952P] where P=(Fo^2^+2Fc^2^)/3'
_refine_ls_weighting_scheme calc
_refine_ls_wR_factor_gt 0.1446
_refine_ls_wR_factor_ref 0.1517
_reflns_Friedel_coverage 0.000
_reflns_number_gt 9839
_reflns_number_total 11729
_reflns_threshold_expression 'I > 2\s(I)'
_cod_data_source_file c9dt01071h3.cif
_cod_data_source_block ml03028
_cod_depositor_comments 'Adding full bibliography for 7049832--7049836.cif.'
_cod_database_code 7049835
_shelx_shelxl_version_number 2014/7
_chemical_oxdiff_formula 'C57 H51 P5 O2 Ru1'
_shelx_space_group_comment
;
The symmetry employed for this shelxl refinement is uniquely defined
by the following loop, which should always be used as a source of
symmetry information in preference to the above space-group names.
They are only intended as comments.
;
_reflns_odcompleteness_completeness 99.48
_reflns_odcompleteness_iscentric 1
_reflns_odcompleteness_theta 66.97
_olex2_refinement_description
;
1. Fixed Uiso
 At 1.2 times of:
  All C(H) groups, All C(H,H) groups
 At 1.5 times of:
  All C(H,H,H) groups
2. Rigid bond restraints
 O6, O6, C3AA, O6, O6
 with sigma for 1-2 distances of 0.01 and sigma for 1-3 distances of 0.01
 C3BB, C8AB, C9AB, C0BB, C1BB, C2BB, O6A, O6A, C3AA, O6A, C8AB, C3BB, C3BB,
 C2BB, C9AB, C8AB, C2BB, C1BB, C9AB, C0BB, C1BB, C0BB
 with sigma for 1-2 distances of 0.01 and sigma for 1-3 distances of 0.01
 C5AB, C6AB, C7AB, C4A, C5A, C4AB, C7AB, C6AB, C6AB, C4A, C7AB, C5A, C4AB, C4A,
  C5AB, C5A, C5AB, C4AB
 with sigma for 1-2 distances of 0.01 and sigma for 1-3 distances of 0.01
 C9AB, C3BB, C8AB, C2BB, C1BB, C0BB, C8AB, C3BB, C3BB, C2BB, C9AB, C8AB, C2BB,
 C1BB, C9AB, C0BB, C1BB, C0BB
 with sigma for 1-2 distances of 0.01 and sigma for 1-3 distances of 0.01
 C8AC, C9AC, C0BC, C1BC, C2BC, C3BC, C9AC, C8AC, C8AC, C3BC, C9AC, C0BC, C3BC,
 C2BC, C1BC, C0BC, C2BC, C1BC
 with sigma for 1-2 distances of 0.01 and sigma for 1-3 distances of 0.01
3. Uiso/Uaniso restraints and constraints
C0BB \\sim C3BB \\sim C8AB \\sim C2BB \\sim C9AB \\sim C1BB \\sim C8AB \\sim
C3BB \\sim C3BB \\sim C2BB \\sim C9AB \\sim C8AB \\sim C2BB \\sim C1BB \\sim
C9AB \\sim C0BB \\sim C1BB \\sim C0BB: within 1.7A with sigma of 0.04 and sigma
for terminal atoms of 0.08
C5AB \\sim C6AB \\sim C7AB \\sim C4A \\sim C5A \\sim C4AB \\sim C7AB \\sim C6AB
\\sim C6AB \\sim C4A \\sim C7AB \\sim C5A \\sim C4AB \\sim C4A \\sim C5AB \\sim
C5A \\sim C5AB \\sim C4AB: within 1.7A with sigma of 0.04 and sigma for
terminal atoms of 0.08
C3BB \\sim C8AB \\sim C9AB \\sim C0BB \\sim C1BB \\sim C2BB \\sim C8AB \\sim
C3BB \\sim C3BB \\sim C2BB \\sim C9AB \\sim C8AB \\sim C2BB \\sim C1BB \\sim
C9AB \\sim C0BB \\sim C1BB \\sim C0BB: within 1.7A with sigma of 0.04 and sigma
for terminal atoms of 0.08
C8AC \\sim C9AC \\sim C3BC \\sim C0BC \\sim C2BC \\sim C1BC \\sim C9AC \\sim
C8AC \\sim C8AC \\sim C3BC \\sim C9AC \\sim C0BC \\sim C3BC \\sim C2BC \\sim
C1BC \\sim C0BC \\sim C2BC \\sim C1BC: within 1.7A with sigma of 0.04 and sigma
for terminal atoms of 0.08
4. Rigid body (RIGU) restrains
 C1A, C1B, C1C, C1D, C4, C5
 with sigma for 1-2 distances of 0.004 and sigma for 1-3 distances of 0.004
5. Others
 Sof(O6A)=1-FVAR(1)
 Sof(O6)=FVAR(1)
 Sof(C8AC)=Sof(H8AC)=Sof(C9AC)=Sof(H9AC)=Sof(C0BC)=Sof(H0BC)=Sof(C1BC)=
 Sof(H1BC)=Sof(C2BC)=Sof(H2BC)=Sof(C3BC)=Sof(H3BC)=1-FVAR(2)
 Sof(C3BB)=Sof(H3BB)=Sof(C8AB)=Sof(H8AB)=Sof(C9AB)=Sof(H9AB)=Sof(C0BB)=
 Sof(H0BB)=Sof(C1BB)=Sof(H1BB)=Sof(C2BB)=Sof(H2BB)=FVAR(2)
 Fixed Sof: C4(0.5) H4(0.5) C5(0.5) H5(0.5) C1A(0.5) H1A(0.5) C1B(0.5)
 H1B(0.5) C1C(0.5) H1C(0.5) C1D(0.5) H1D(0.5)
6.a Free rotating group:
 C4(C5,C1A,C1B,C1C,C1D)
6.b Secondary CH2 refined with riding coordinates:
 C9(H9A,H9B), C8(H8A,H8B), C7(H7A,H7B), C6(H6A,H6B)
6.c Aromatic/amide H refined with riding coordinates:
 C41(H41), C42(H42), C43(H43), C44(H44), C45(H45), C39(H39), C38(H38),
 C37(H37), C36(H36), C35(H35), C47(H47), C48(H48), C49(H49), C50(H50), C51(H51),
  C57(H57), C53(H53), C54(H54), C55(H55), C56(H56), C23(H23), C27(H27),
 C26(H26), C25(H25), C24(H24), C33(H33), C29(H29), C30(H30), C32(H32), C11(H11),
  C12(H12), C14(H14), C13(H13), C15(H15), C21(H21), C20(H20), C19(H19),
 C18(H18), C17(H17), C58(H58), C63(H63), C62(H62), C61(H61), C60(H60), C59(H59),
  C6AB(H6AB), C7AB(H7AB), C5A(H5A), C5AB(H5AB), C4AB(H4AB), C4A(H4A),
 C3BB(H3BB), C8AB(H8AB), C9AB(H9AB), C0BB(H0BB), C1BB(H1BB), C2BB(H2BB),
 C4AA(H4AA), C8AC(H8AC), C9AC(H9AC), C0BC(H0BC), C1BC(H1BC), C2BC(H2BC),
 C3BC(H3BC), C4(H4), C5(H5), C1A(H1A), C1B(H1B), C1C(H1C), C1D(H1D)
6.d Fitted hexagon refined as free rotating group:
 C58(C63,C62,C61,C60,C59), C6AB(C7AB,C5A,C5AB,C4AB,C4A), C3BB(C8AB,C9AB,C0BB,
 C1BB,C2BB), C8AC(C9AC,C0BC,C1BC,C2BC,C3BC)
6.e Idealised Me refined as rotating group:
 C5BA(H5BA,H5BB,H5BC)
;
_olex2_submission_special_instructions 'No special instructions were received'
_oxdiff_exptl_absorpt_empirical_details
;
Empirical correction (ABSPACK) includes:
- Absorption correction using spherical harmonics
- Frame scaling
;
_oxdiff_exptl_absorpt_empirical_full_max 1.465
_oxdiff_exptl_absorpt_empirical_full_min 0.640

loop_
_space_group_symop_operation_xyz
'x, y, z'
'-x, -y, -z'

loop_
_atom_site_label
_atom_site_type_symbol
_atom_site_fract_x
_atom_site_fract_y
_atom_site_fract_z
_atom_site_U_iso_or_equiv
_atom_site_adp_type
_atom_site_occupancy
_atom_site_site_symmetry_order
_atom_site_calc_flag
_atom_site_refinement_flags_posn
_atom_site_refinement_flags_adp
_atom_site_refinement_flags_occupancy
_atom_site_disorder_assembly
_atom_site_disorder_group
C1 C 0.8263(4) 0.4894(4) 0.26415(17) 0.0330(9) Uani 1 1 d . . . . .
C2 C 0.5392(4) 0.7936(3) 0.23180(15) 0.0253(8) Uani 1 1 d . . . . .
C3 C 0.4530(5) 0.8890(5) 0.22479(18) 0.0435(12) Uani 1 1 d . . . . .
C40 C 0.6835(5) 0.5732(4) 0.38431(18) 0.0372(10) Uani 1 1 d . . . . .
C41 C 0.6453(5) 0.4870(4) 0.37996(19) 0.0399(10) Uani 1 1 d . . . . .
H41 H 0.6240 0.4760 0.3475 0.048 Uiso 1 1 calc R . . . .
C42 C 0.6376(6) 0.4159(5) 0.4230(2) 0.0516(13) Uani 1 1 d . . . . .
H42 H 0.6109 0.3570 0.4197 0.062 Uiso 1 1 calc R . . . .
C43 C 0.6688(7) 0.4311(6) 0.4700(2) 0.0642(16) Uani 1 1 d . . . . .
H43 H 0.6648 0.3821 0.4991 0.077 Uiso 1 1 calc R . . . .
C44 C 0.7060(7) 0.5175(6) 0.4749(2) 0.0640(16) Uani 1 1 d . . . . .
H44 H 0.7259 0.5287 0.5076 0.077 Uiso 1 1 calc R . . . .
C45 C 0.7140(7) 0.5871(5) 0.4325(2) 0.0539(13) Uani 1 1 d . . . . .
H45 H 0.7408 0.6457 0.4360 0.065 Uiso 1 1 calc R . . . .
C34 C 0.5570(5) 0.7960(4) 0.35678(18) 0.0360(9) Uani 1 1 d . . . . .
C39 C 0.4500(6) 0.7930(5) 0.3951(2) 0.0515(13) Uani 1 1 d . . . . .
H39 H 0.4444 0.7259 0.4089 0.062 Uiso 1 1 calc R . . . .
C38 C 0.3509(7) 0.8885(6) 0.4134(3) 0.075(2) Uani 1 1 d . . . . .
H38 H 0.2772 0.8860 0.4397 0.091 Uiso 1 1 calc R . . . .
C37 C 0.3571(7) 0.9869(6) 0.3942(3) 0.077(2) Uani 1 1 d . . . . .
H37 H 0.2894 1.0517 0.4075 0.093 Uiso 1 1 calc R . . . .
C36 C 0.4628(8) 0.9904(5) 0.3554(3) 0.0707(18) Uani 1 1 d . . . . .
H36 H 0.4679 1.0577 0.3417 0.085 Uiso 1 1 calc R . . . .
C35 C 0.5611(6) 0.8958(4) 0.3366(2) 0.0510(13) Uani 1 1 d . . . . .
H35 H 0.6326 0.8987 0.3095 0.061 Uiso 1 1 calc R . . . .
C9 C 0.9630(4) 0.6526(4) 0.28623(18) 0.0355(9) Uani 1 1 d . . . . .
H9A H 1.0081 0.5731 0.2892 0.043 Uiso 1 1 calc R . . . .
H9B H 1.0374 0.6829 0.2842 0.043 Uiso 1 1 calc R . . . .
C8 C 0.8569(5) 0.6907(4) 0.33314(18) 0.0395(10) Uani 1 1 d . . . . .
H8A H 0.8368 0.7680 0.3361 0.047 Uiso 1 1 calc R . . . .
H8B H 0.8979 0.6504 0.3648 0.047 Uiso 1 1 calc R . . . .
C46 C 0.8449(5) 0.8407(3) 0.21672(17) 0.0331(9) Uani 1 1 d . . . . .
C47 C 0.7569(5) 0.9036(4) 0.18056(19) 0.0381(10) Uani 1 1 d . . . . .
H47 H 0.7028 0.8744 0.1652 0.046 Uiso 1 1 calc R . . . .
C48 C 0.7472(6) 1.0096(4) 0.1664(2) 0.0528(13) Uani 1 1 d . . . . .
H48 H 0.6866 1.0521 0.1416 0.063 Uiso 1 1 calc R . . . .
C49 C 0.8251(8) 1.0526(5) 0.1885(3) 0.0666(18) Uani 1 1 d . . . . .
H49 H 0.8191 1.1244 0.1786 0.080 Uiso 1 1 calc R . . . .
C50 C 0.9112(8) 0.9913(5) 0.2247(3) 0.0676(18) Uani 1 1 d . . . . .
H50 H 0.9643 1.0212 0.2402 0.081 Uiso 1 1 calc R . . . .
C51 C 0.9219(6) 0.8853(5) 0.2391(2) 0.0526(13) Uani 1 1 d . . . . .
H51 H 0.9819 0.8436 0.2643 0.063 Uiso 1 1 calc R . . . .
C57 C 1.0694(5) 0.7076(4) 0.13941(18) 0.0386(10) Uani 1 1 d . . . . .
H57 H 1.0384 0.7825 0.1438 0.046 Uiso 1 1 calc R . . . .
C52 C 1.0141(4) 0.6431(3) 0.17430(17) 0.0304(8) Uani 1 1 d . . . . .
C53 C 1.0618(5) 0.5342(4) 0.16754(19) 0.0413(10) Uani 1 1 d . . . . .
H53 H 1.0246 0.4892 0.1910 0.050 Uiso 1 1 calc R . . . .
C54 C 1.1637(6) 0.4898(5) 0.1267(2) 0.0535(13) Uani 1 1 d . . . . .
H54 H 1.1967 0.4147 0.1225 0.064 Uiso 1 1 calc R . . . .
C55 C 1.2173(5) 0.5556(5) 0.0918(2) 0.0506(13) Uani 1 1 d . . . . .
H55 H 1.2866 0.5257 0.0637 0.061 Uiso 1 1 calc R . . . .
C56 C 1.1695(5) 0.6633(5) 0.09833(19) 0.0457(12) Uani 1 1 d . . . . .
H56 H 1.2053 0.7084 0.0744 0.055 Uiso 1 1 calc R . . . .
C23 C 0.8201(5) 0.5062(4) 0.06621(18) 0.0410(10) Uani 1 1 d . . . . .
H23 H 0.7784 0.5717 0.0463 0.049 Uiso 1 1 calc R . . . .
C22 C 0.7898(5) 0.5012(4) 0.12021(17) 0.0347(9) Uani 1 1 d . . . . .
C27 C 0.8494(6) 0.4034(4) 0.1480(2) 0.0491(12) Uani 1 1 d . . . . .
H27 H 0.8284 0.3987 0.1848 0.059 Uiso 1 1 calc R . . . .
C26 C 0.9384(7) 0.3130(5) 0.1232(3) 0.0625(16) Uani 1 1 d . . . . .
H26 H 0.9775 0.2465 0.1428 0.075 Uiso 1 1 calc R . . . .
C25 C 0.9706(7) 0.3190(5) 0.0702(2) 0.0582(15) Uani 1 1 d . . . . .
H25 H 1.0336 0.2572 0.0532 0.070 Uiso 1 1 calc R . . . .
C24 C 0.9115(6) 0.4147(5) 0.0417(2) 0.0515(13) Uani 1 1 d . . . . .
H24 H 0.9334 0.4184 0.0050 0.062 Uiso 1 1 calc R . . . .
C33 C 0.7853(5) 0.7424(4) 0.08304(17) 0.0387(10) Uani 1 1 d . . . . .
H33 H 0.8732 0.6848 0.0859 0.046 Uiso 1 1 calc R . . . .
C29 C 0.5347(5) 0.8182(4) 0.10470(18) 0.0393(10) Uani 1 1 d . . . . .
H29 H 0.4497 0.8132 0.1224 0.047 Uiso 1 1 calc R . . . .
C30 C 0.5309(6) 0.9114(4) 0.0735(2) 0.0520(13) Uani 1 1 d . . . . .
H30 H 0.4433 0.9691 0.0703 0.062 Uiso 1 1 calc R . . . .
C32 C 0.7799(6) 0.8354(5) 0.0523(2) 0.0485(12) Uani 1 1 d . . . . .
H32 H 0.8644 0.8408 0.0343 0.058 Uiso 1 1 calc R . . . .
C28 C 0.6620(5) 0.7331(4) 0.10988(16) 0.0328(9) Uani 1 1 d . . . . .
C7 C 0.4956(5) 0.6048(4) 0.15347(17) 0.0342(9) Uani 1 1 d . . . . .
H7A H 0.4591 0.6410 0.1205 0.041 Uiso 1 1 calc R . . . .
H7B H 0.5101 0.5277 0.1537 0.041 Uiso 1 1 calc R . . . .
C6 C 0.3907(4) 0.6524(3) 0.19702(18) 0.0348(9) Uani 1 1 d . . . . .
H6A H 0.3067 0.6337 0.1976 0.042 Uiso 1 1 calc R . . . .
H6B H 0.3607 0.7319 0.1934 0.042 Uiso 1 1 calc R . . . .
C10 C 0.4728(4) 0.4604(3) 0.26081(16) 0.0299(8) Uani 1 1 d . . . . .
C11 C 0.5944(5) 0.3709(4) 0.26451(18) 0.0376(10) Uani 1 1 d . . . . .
H11 H 0.6794 0.3793 0.2686 0.045 Uiso 1 1 calc R . . . .
C12 C 0.5936(6) 0.2683(4) 0.2624(2) 0.0486(12) Uani 1 1 d . . . . .
H12 H 0.6778 0.2070 0.2653 0.058 Uiso 1 1 calc R . . . .
C14 C 0.3495(6) 0.3430(5) 0.2525(2) 0.0507(13) Uani 1 1 d . . . . .
H14 H 0.2651 0.3339 0.2482 0.061 Uiso 1 1 calc R . . . .
C13 C 0.4715(6) 0.2550(4) 0.2560(2) 0.0496(13) Uani 1 1 d . . . . .
H13 H 0.4721 0.1849 0.2540 0.060 Uiso 1 1 calc R . . . .
C15 C 0.3490(5) 0.4457(4) 0.2552(2) 0.0437(11) Uani 1 1 d . . . . .
H15 H 0.2638 0.5065 0.2532 0.052 Uiso 1 1 calc R . . . .
C16 C 0.3309(4) 0.6580(3) 0.30983(16) 0.0293(8) Uani 1 1 d . . . . .
C21 C 0.2997(5) 0.5955(4) 0.35293(18) 0.0389(10) Uani 1 1 d . . . . .
H21 H 0.3527 0.5202 0.3558 0.047 Uiso 1 1 calc R . . . .
C20 C 0.1931(5) 0.6415(5) 0.39140(19) 0.0464(12) Uani 1 1 d . . . . .
H20 H 0.1720 0.5975 0.4202 0.056 Uiso 1 1 calc R . . . .
C19 C 0.1168(5) 0.7509(5) 0.3884(2) 0.0469(12) Uani 1 1 d . . . . .
H19 H 0.0438 0.7825 0.4152 0.056 Uiso 1 1 calc R . . . .
C18 C 0.1475(5) 0.8141(4) 0.3462(2) 0.0416(10) Uani 1 1 d . . . . .
H18 H 0.0954 0.8895 0.3440 0.050 Uiso 1 1 calc R . . . .
C17 C 0.2537(5) 0.7683(4) 0.30715(18) 0.0356(9) Uani 1 1 d . . . . .
H17 H 0.2740 0.8125 0.2783 0.043 Uiso 1 1 calc R . . . .
C58 C 0.8489(7) 1.1351(5) 0.35948(19) 0.100(3) Uani 1 1 d . . . . .
H58 H 0.8560 1.1743 0.3270 0.120 Uiso 1 1 calc R . . . .
C63 C 0.9091(7) 1.1488(5) 0.4008(3) 0.096(3) Uani 1 1 d G . . . .
H63 H 0.9574 1.1974 0.3966 0.115 Uiso 1 1 calc R . . . .
C62 C 0.8987(8) 1.0915(5) 0.4483(2) 0.133(5) Uani 1 1 d G . . . .
H62 H 0.9399 1.1008 0.4766 0.160 Uiso 1 1 calc R . . . .
C61 C 0.8281(8) 1.0204(5) 0.45445(17) 0.125(4) Uani 1 1 d G . . . .
H61 H 0.8210 0.9812 0.4869 0.150 Uiso 1 1 calc R . . . .
C60 C 0.7679(7) 1.0066(5) 0.4131(2) 0.089(2) Uani 1 1 d G . . . .
H60 H 0.7196 0.9581 0.4173 0.107 Uiso 1 1 calc R . . . .
C59 C 0.7783(6) 1.0640(5) 0.36562(19) 0.093(2) Uani 1 1 d G . . . .
H59 H 0.7371 1.0546 0.3374 0.112 Uiso 1 1 calc R . . . .
P4 P 0.87342(10) 0.69663(8) 0.22717(4) 0.0256(2) Uani 1 1 d . . . . .
P5 P 0.68762(10) 0.67248(8) 0.32989(4) 0.0274(2) Uani 1 1 d . . . . .
P3 P 0.47260(10) 0.59832(8) 0.25843(4) 0.0246(2) Uani 1 1 d . . . . .
P2 P 0.66831(10) 0.61691(8) 0.15621(4) 0.0262(2) Uani 1 1 d . . . . .
P1 P 0.93905(15) 0.38578(11) 0.28755(6) 0.0547(4) Uani 1 1 d . . . . .
Ru1 Ru 0.68078(3) 0.63933(2) 0.24430(2) 0.02170(10) Uani 1 1 d . . . . .
O3 O 0.2573(9) 1.0177(6) 0.2561(4) 0.156(4) Uani 1 1 d . . . . .
O6 O 0.3890(10) 1.0667(5) 0.2005(4) 0.089(4) Uani 0.584(13) 1 d . U P A 1
C3AA C 0.3619(8) 0.9903(6) 0.2176(4) 0.092(3) Uani 1 1 d . U . . .
C6AB C 0.4181(5) 0.2270(3) 0.0748(2) 0.0787(19) Uani 1 1 d . U . B 2
H6AB H 0.3623 0.1838 0.0817 0.094 Uiso 1 1 calc R . . B 2
C7AB C 0.4384(5) 0.2719(4) 0.02479(18) 0.0792(19) Uani 1 1 d G U . B 2
H7AB H 0.3964 0.2594 -0.0024 0.095 Uiso 1 1 calc R . . B 2
C5A C 0.5201(6) 0.3352(4) 0.01460(19) 0.091(2) Uani 1 1 d G U . B 2
H5A H 0.5339 0.3659 -0.0196 0.109 Uiso 1 1 calc R . . B 2
C5AB C 0.5816(5) 0.3535(4) 0.0544(3) 0.109(3) Uani 1 1 d G U . B 2
H5AB H 0.6374 0.3967 0.0474 0.131 Uiso 1 1 calc R . . B 2
C4AB C 0.5614(6) 0.3086(5) 0.1044(2) 0.113(3) Uani 1 1 d G U . B 2
H4AB H 0.6034 0.3211 0.1316 0.136 Uiso 1 1 calc R . . B 2
C4A C 0.4796(6) 0.2453(4) 0.11460(15) 0.095(2) Uani 1 1 d G U . B 2
H4A H 0.4658 0.2146 0.1488 0.115 Uiso 1 1 calc R . . B 2
C3BB C 0.100(2) 0.2979(14) 0.4720(5) 0.087(6) Uani 0.56(3) 1 d . U P C 2
H3BB H 0.0173 0.3031 0.4948 0.105 Uiso 0.56(3) 1 calc R . P C 2
C8AB C 0.0901(15) 0.3504(12) 0.4226(6) 0.081(5) Uani 0.56(3) 1 d G U P C 2
H8AB H 0.0001 0.3915 0.4118 0.097 Uiso 0.56(3) 1 calc R . P C 2
C9AB C 0.2115(18) 0.3428(18) 0.3892(4) 0.086(6) Uani 0.56(3) 1 d G U P C 2
H9AB H 0.2045 0.3787 0.3555 0.103 Uiso 0.56(3) 1 calc R . P C 2
C0BB C 0.3431(15) 0.2827(19) 0.4051(7) 0.085(6) Uani 0.56(3) 1 d G U P C 2
H0BB H 0.4261 0.2775 0.3822 0.102 Uiso 0.56(3) 1 calc R . P C 2
C1BB C 0.353(2) 0.2301(12) 0.4544(8) 0.096(6) Uani 0.56(3) 1 d G U P C 2
H1BB H 0.4433 0.1890 0.4653 0.115 Uiso 0.56(3) 1 calc R . P C 2
C2BB C 0.232(3) 0.2377(13) 0.4879(4) 0.085(7) Uani 0.56(3) 1 d G U P C 2
H2BB H 0.2389 0.2018 0.5216 0.102 Uiso 0.56(3) 1 calc R . P C 2
C5BA C 0.1651(12) 1.1370(8) 0.2547(8) 0.226(11) Uani 1 1 d . . . . .
H5BA H 0.2057 1.1762 0.2270 0.340 Uiso 1 1 calc GR . . . .
H5BB H 0.1599 1.1651 0.2882 0.340 Uiso 1 1 calc GR . . . .
H5BC H 0.0702 1.1465 0.2481 0.340 Uiso 1 1 calc GR . . . .
O6A O 0.270(2) 0.9877(16) 0.1781(8) 0.163(11) Uani 0.416(13) 1 d . U P A 2
C4AA C 0.6532(7) 0.9201(5) 0.0476(2) 0.0553(14) Uani 1 1 d . . . . .
H4AA H 0.6503 0.9837 0.0266 0.066 Uiso 1 1 calc R . . . .
C8AC C 0.192(3) 0.344(2) 0.4003(10) 0.099(8) Uani 0.44(3) 1 d . U P C 3
H8AC H 0.1461 0.3894 0.3726 0.118 Uiso 0.44(3) 1 calc R . P C 3
C9AC C 0.338(3) 0.297(2) 0.3958(6) 0.092(9) Uani 0.44(3) 1 d G U P C 3
H9AC H 0.3922 0.3103 0.3649 0.110 Uiso 0.44(3) 1 calc R . P C 3
C0BC C 0.4045(16) 0.2296(16) 0.4364(8) 0.074(5) Uani 0.44(3) 1 d G U P C 3
H0BC H 0.5044 0.1975 0.4332 0.089 Uiso 0.44(3) 1 calc R . P C 3
C1BC C 0.325(3) 0.2096(15) 0.4816(5) 0.071(5) Uani 0.44(3) 1 d G U P C 3
H1BC H 0.3705 0.1638 0.5094 0.085 Uiso 0.44(3) 1 calc R . P C 3
C2BC C 0.179(3) 0.257(2) 0.4862(8) 0.081(7) Uani 0.44(3) 1 d G U P C 3
H2BC H 0.1244 0.2429 0.5171 0.097 Uiso 0.44(3) 1 calc R . P C 3
C3BC C 0.1121(16) 0.324(2) 0.4455(13) 0.092(7) Uani 0.44(3) 1 d G U P C 3
H3BC H 0.0122 0.3557 0.4487 0.110 Uiso 0.44(3) 1 calc R . P C 3
C4 C 0.8834(18) 1.0684(12) -0.0084(5) 0.081(5) Uani 0.5 1 d . U P D -1
H4 H 0.7981 1.1145 -0.0215 0.098 Uiso 0.5 1 calc R . P D -1
C5 C 0.907(2) 1.0781(14) 0.0416(5) 0.097(6) Uani 0.5 1 d G U P D -1
H5 H 0.8373 1.1307 0.0626 0.116 Uiso 0.5 1 calc R . P D -1
C1A C 1.032(3) 1.0105(16) 0.0608(4) 0.102(6) Uani 0.5 1 d G U P D -1
H1A H 1.0477 1.0170 0.0949 0.123 Uiso 0.5 1 calc R . P D -1
C1B C 1.134(2) 0.9333(14) 0.0299(6) 0.093(5) Uani 0.5 1 d G U P D -1
H1B H 1.2190 0.8872 0.0430 0.111 Uiso 0.5 1 calc R . P D -1
C1C C 1.1104(17) 0.9237(11) -0.0201(5) 0.069(5) Uani 0.5 1 d G U P D -1
H1C H 1.1798 0.8711 -0.0411 0.083 Uiso 0.5 1 calc R . P D -1
C1D C 0.9853(18) 0.9912(12) -0.0393(3) 0.086(5) Uani 0.5 1 d G U P D -1
H1D H 0.9694 0.9846 -0.0734 0.103 Uiso 0.5 1 calc R . P D -1

loop_
_atom_site_aniso_label
_atom_site_aniso_U_11
_atom_site_aniso_U_22
_atom_site_aniso_U_33
_atom_site_aniso_U_23
_atom_site_aniso_U_13
_atom_site_aniso_U_12
C1 0.034(2) 0.045(2) 0.027(2) -0.0093(18) 0.0089(17) -0.0253(19)
C2 0.0239(18) 0.032(2) 0.0204(19) -0.0029(15) 0.0000(14) -0.0109(16)
C3 0.030(2) 0.073(3) 0.029(2) -0.001(2) 0.0051(18) -0.025(2)
C40 0.039(2) 0.043(2) 0.026(2) -0.0016(18) -0.0020(18) -0.0127(19)
C41 0.037(2) 0.049(3) 0.032(2) -0.001(2) -0.0003(18) -0.016(2)
C42 0.053(3) 0.058(3) 0.044(3) 0.008(2) -0.001(2) -0.027(3)
C43 0.072(4) 0.075(4) 0.035(3) 0.018(3) -0.001(3) -0.025(3)
C44 0.088(4) 0.081(4) 0.026(3) 0.007(3) -0.013(3) -0.035(4)
C45 0.073(4) 0.066(3) 0.029(3) 0.001(2) -0.009(2) -0.032(3)
C34 0.035(2) 0.044(2) 0.031(2) -0.0135(19) -0.0035(18) -0.0140(19)
C39 0.044(3) 0.061(3) 0.055(3) -0.026(3) 0.013(2) -0.026(2)
C38 0.051(3) 0.086(5) 0.092(5) -0.057(4) 0.034(3) -0.029(3)
C37 0.060(4) 0.064(4) 0.105(6) -0.055(4) 0.013(4) -0.014(3)
C36 0.089(5) 0.044(3) 0.076(5) -0.024(3) 0.001(4) -0.019(3)
C35 0.065(3) 0.045(3) 0.042(3) -0.017(2) 0.009(2) -0.020(2)
C9 0.028(2) 0.046(2) 0.036(2) -0.0044(19) -0.0064(18) -0.0157(18)
C8 0.036(2) 0.062(3) 0.029(2) -0.008(2) -0.0044(18) -0.025(2)
C46 0.034(2) 0.035(2) 0.033(2) -0.0102(17) 0.0063(17) -0.0175(17)
C47 0.041(2) 0.032(2) 0.040(3) -0.0050(18) 0.0048(19) -0.0139(18)
C48 0.061(3) 0.037(2) 0.053(3) -0.002(2) 0.004(3) -0.015(2)
C49 0.097(5) 0.039(3) 0.069(4) -0.013(3) 0.016(4) -0.038(3)
C50 0.098(5) 0.063(4) 0.069(4) -0.013(3) -0.010(4) -0.057(4)
C51 0.068(4) 0.058(3) 0.048(3) -0.006(2) -0.011(3) -0.041(3)
C57 0.032(2) 0.051(3) 0.032(2) -0.003(2) 0.0029(18) -0.0173(19)
C52 0.0220(18) 0.041(2) 0.028(2) -0.0042(17) -0.0011(15) -0.0116(16)
C53 0.037(2) 0.043(2) 0.036(3) -0.006(2) 0.0086(19) -0.0110(19)
C54 0.047(3) 0.049(3) 0.055(3) -0.018(2) 0.014(2) -0.010(2)
C55 0.034(2) 0.074(4) 0.036(3) -0.014(2) 0.014(2) -0.015(2)
C56 0.036(2) 0.069(3) 0.031(3) -0.001(2) 0.0064(19) -0.022(2)
C23 0.049(3) 0.048(3) 0.028(2) -0.011(2) 0.0034(19) -0.021(2)
C22 0.038(2) 0.044(2) 0.027(2) -0.0122(18) 0.0035(17) -0.0200(19)
C27 0.071(3) 0.040(3) 0.034(3) -0.011(2) 0.005(2) -0.020(2)
C26 0.084(4) 0.038(3) 0.056(4) -0.013(2) 0.001(3) -0.013(3)
C25 0.068(4) 0.048(3) 0.055(4) -0.029(3) 0.011(3) -0.016(3)
C24 0.057(3) 0.063(3) 0.036(3) -0.023(2) 0.014(2) -0.026(3)
C33 0.048(3) 0.050(3) 0.026(2) -0.0037(19) -0.0036(19) -0.027(2)
C29 0.049(3) 0.043(2) 0.030(2) -0.0020(19) -0.0056(19) -0.020(2)
C30 0.064(3) 0.043(3) 0.046(3) 0.003(2) -0.015(3) -0.015(2)
C32 0.059(3) 0.060(3) 0.038(3) -0.001(2) 0.000(2) -0.038(3)
C28 0.042(2) 0.042(2) 0.019(2) -0.0011(17) -0.0009(17) -0.0219(19)
C7 0.038(2) 0.045(2) 0.029(2) -0.0014(18) -0.0079(18) -0.0236(19)
C6 0.032(2) 0.035(2) 0.045(3) 0.0065(18) -0.0179(19) -0.0181(17)
C10 0.034(2) 0.036(2) 0.024(2) -0.0053(16) 0.0027(16) -0.0176(17)
C11 0.042(2) 0.038(2) 0.036(2) -0.0032(19) -0.0026(19) -0.0183(19)
C12 0.060(3) 0.035(2) 0.047(3) -0.004(2) -0.004(2) -0.014(2)
C14 0.056(3) 0.056(3) 0.053(3) -0.004(2) -0.002(2) -0.038(3)
C13 0.078(4) 0.043(3) 0.039(3) -0.002(2) -0.003(2) -0.037(3)
C15 0.037(2) 0.043(2) 0.055(3) -0.005(2) 0.001(2) -0.020(2)
C16 0.0219(18) 0.040(2) 0.026(2) -0.0036(17) 0.0002(15) -0.0116(16)
C21 0.035(2) 0.050(3) 0.029(2) -0.0014(19) -0.0015(18) -0.014(2)
C20 0.043(3) 0.069(3) 0.025(2) 0.001(2) 0.0020(19) -0.022(2)
C19 0.031(2) 0.069(3) 0.035(3) -0.020(2) 0.0090(19) -0.013(2)
C18 0.033(2) 0.045(3) 0.041(3) -0.015(2) 0.0052(19) -0.0096(19)
C17 0.032(2) 0.040(2) 0.033(2) -0.0045(18) 0.0024(18) -0.0142(18)
C58 0.105(7) 0.112(7) 0.090(6) 0.028(5) -0.028(5) -0.053(6)
C63 0.113(7) 0.077(5) 0.096(7) 0.002(5) -0.025(5) -0.031(5)
C62 0.236(15) 0.103(7) 0.077(7) -0.011(6) -0.042(8) -0.071(9)
C61 0.212(13) 0.102(7) 0.066(6) -0.007(5) -0.005(7) -0.068(8)
C60 0.111(7) 0.083(5) 0.073(5) -0.004(4) -0.007(5) -0.037(5)
C59 0.101(6) 0.101(6) 0.073(5) 0.010(5) -0.016(5) -0.036(5)
P4 0.0225(4) 0.0314(5) 0.0238(5) -0.0047(4) 0.0012(4) -0.0116(4)
P5 0.0269(5) 0.0361(5) 0.0199(5) -0.0059(4) -0.0003(4) -0.0122(4)
P3 0.0227(4) 0.0293(5) 0.0217(5) -0.0032(4) 0.0018(4) -0.0108(4)
P2 0.0285(5) 0.0333(5) 0.0186(5) -0.0053(4) 0.0013(4) -0.0139(4)
P1 0.0453(7) 0.0462(7) 0.0629(9) 0.0037(6) -0.0020(6) -0.0101(6)
Ru1 0.02118(15) 0.02529(15) 0.01815(16) -0.00422(10) 0.00135(10) -0.00863(11)
O3 0.139(7) 0.097(5) 0.159(8) -0.042(5) -0.002(6) 0.040(5)
O6 0.090(6) 0.030(3) 0.120(8) 0.018(4) 0.014(5) -0.011(3)
C3AA 0.062(4) 0.070(4) 0.115(7) 0.027(5) 0.017(4) -0.012(3)
C6AB 0.073(4) 0.048(3) 0.106(5) -0.012(3) 0.003(4) -0.016(3)
C7AB 0.088(5) 0.074(4) 0.069(4) -0.033(3) -0.029(4) -0.006(3)
C5A 0.085(5) 0.078(5) 0.068(4) 0.003(4) 0.031(4) -0.001(3)
C5AB 0.054(4) 0.066(4) 0.210(9) -0.027(5) -0.008(5) -0.023(3)
C4AB 0.106(6) 0.079(5) 0.142(7) -0.052(5) -0.080(6) 0.016(4)
C4A 0.120(6) 0.064(4) 0.053(4) -0.006(3) -0.012(4) 0.023(4)
C3BB 0.134(13) 0.108(12) 0.036(8) 0.013(7) 0.000(8) -0.072(11)
C8AB 0.114(10) 0.109(11) 0.029(8) -0.002(7) 0.016(6) -0.064(8)
C9AB 0.104(13) 0.115(14) 0.058(8) -0.012(8) 0.021(6) -0.074(10)
C0BB 0.115(10) 0.097(14) 0.064(9) -0.033(10) 0.015(9) -0.063(10)
C1BB 0.131(13) 0.082(10) 0.078(13) -0.024(10) 0.005(10) -0.045(11)
C2BB 0.133(19) 0.079(10) 0.056(8) -0.008(7) -0.005(7) -0.056(11)
C5BA 0.092(8) 0.069(7) 0.49(3) -0.086(12) -0.033(13) 0.017(6)
O6A 0.140(16) 0.132(16) 0.140(17) -0.050(12) -0.059(12) 0.063(12)
C4AA 0.085(4) 0.055(3) 0.035(3) 0.011(2) -0.012(3) -0.038(3)
C8AC 0.133(18) 0.104(17) 0.071(12) -0.012(11) -0.004(12) -0.059(14)
C9AC 0.132(17) 0.087(15) 0.061(11) -0.010(11) 0.010(11) -0.053(14)
C0BC 0.107(11) 0.064(9) 0.058(11) -0.022(8) 0.028(8) -0.048(9)
C1BC 0.091(12) 0.079(11) 0.057(9) -0.020(8) 0.022(8) -0.055(9)
C2BC 0.086(12) 0.106(17) 0.073(12) -0.017(10) 0.006(9) -0.063(12)
C3BC 0.112(12) 0.107(16) 0.074(17) -0.022(13) -0.005(9) -0.058(10)
C4 0.130(10) 0.077(8) 0.048(12) -0.007(9) 0.027(10) -0.064(7)
C5 0.165(12) 0.094(9) 0.048(12) -0.020(9) 0.033(10) -0.078(8)
C1A 0.170(12) 0.101(9) 0.056(12) -0.023(9) 0.030(10) -0.083(8)
C1B 0.156(11) 0.089(8) 0.059(11) -0.013(8) 0.021(9) -0.083(8)
C1C 0.114(9) 0.056(6) 0.046(12) -0.032(8) 0.044(9) -0.052(6)
C1D 0.135(9) 0.093(8) 0.049(10) -0.009(8) 0.028(9) -0.078(6)

loop_
_atom_type_symbol
_atom_type_description
_atom_type_scat_dispersion_real
_atom_type_scat_dispersion_imag
_atom_type_scat_source
C C 0.0181 0.0091 'International Tables Vol C Tables 4.2.6.8 and 6.1.1.4'
H H 0.0000 0.0000 'International Tables Vol C Tables 4.2.6.8 and 6.1.1.4'
O O 0.0492 0.0322 'International Tables Vol C Tables 4.2.6.8 and 6.1.1.4'
P P 0.2955 0.4335 'International Tables Vol C Tables 4.2.6.8 and 6.1.1.4'
Ru Ru 0.0552 3.2960 'International Tables Vol C Tables 4.2.6.8 and 6.1.1.4'

loop_
_geom_angle_atom_site_label_1
_geom_angle_atom_site_label_2
_geom_angle_atom_site_label_3
_geom_angle
P1 C1 Ru1 169.8(3)
C3 C2 Ru1 178.9(4)
C2 C3 C3AA 179.7(8)
C41 C40 C45 118.3(5)
C41 C40 P5 122.3(4)
C45 C40 P5 119.3(4)
C40 C41 H41 119.8
C40 C41 C42 120.5(5)
C42 C41 H41 119.8
C41 C42 H42 120.0
C43 C42 C41 120.0(6)
C43 C42 H42 120.0
C42 C43 H43 120.0
C42 C43 C44 120.0(5)
C44 C43 H43 120.0
C43 C44 H44 120.1
C45 C44 C43 119.8(6)
C45 C44 H44 120.1
C40 C45 H45 119.4
C44 C45 C40 121.3(6)
C44 C45 H45 119.4
C39 C34 C35 118.9(5)
C39 C34 P5 121.4(4)
C35 C34 P5 119.6(4)
C34 C39 H39 120.2
C34 C39 C38 119.7(6)
C38 C39 H39 120.2
C39 C38 H38 119.4
C37 C38 C39 121.3(6)
C37 C38 H38 119.4
C38 C37 H37 120.4
C36 C37 C38 119.3(5)
C36 C37 H37 120.4
C37 C36 H36 120.1
C37 C36 C35 119.8(6)
C35 C36 H36 120.1
C34 C35 H35 119.5
C36 C35 C34 121.1(6)
C36 C35 H35 119.5
H9A C9 H9B 108.3
C8 C9 H9A 109.8
C8 C9 H9B 109.8
C8 C9 P4 109.3(3)
P4 C9 H9A 109.8
P4 C9 H9B 109.8
C9 C8 H8A 109.0
C9 C8 H8B 109.0
C9 C8 P5 112.7(3)
H8A C8 H8B 107.8
P5 C8 H8A 109.0
P5 C8 H8B 109.0
C47 C46 C51 118.8(4)
C47 C46 P4 118.8(3)
C51 C46 P4 121.9(4)
C46 C47 H47 119.7
C46 C47 C48 120.5(5)
C48 C47 H47 119.7
C47 C48 H48 119.9
C49 C48 C47 120.2(6)
C49 C48 H48 119.9
C48 C49 H49 120.2
C50 C49 C48 119.7(5)
C50 C49 H49 120.2
C49 C50 H50 119.7
C49 C50 C51 120.7(5)
C51 C50 H50 119.7
C46 C51 C50 120.1(6)
C46 C51 H51 119.9
C50 C51 H51 119.9
C52 C57 H57 119.8
C56 C57 H57 119.8
C56 C57 C52 120.5(5)
C57 C52 P4 123.2(3)
C53 C52 C57 118.8(4)
C53 C52 P4 117.9(3)
C52 C53 H53 119.7
C52 C53 C54 120.5(5)
C54 C53 H53 119.7
C53 C54 H54 120.0
C53 C54 C55 120.0(5)
C55 C54 H54 120.0
C54 C55 H55 120.3
C56 C55 C54 119.5(4)
C56 C55 H55 120.3
C57 C56 H56 119.6
C55 C56 C57 120.7(5)
C55 C56 H56 119.6
C22 C23 H23 120.1
C24 C23 H23 120.1
C24 C23 C22 119.7(5)
C23 C22 P2 123.1(4)
C27 C22 C23 118.6(4)
C27 C22 P2 118.3(3)
C22 C27 H27 119.4
C26 C27 C22 121.1(5)
C26 C27 H27 119.4
C27 C26 H26 120.0
C25 C26 C27 120.0(6)
C25 C26 H26 120.0
C26 C25 H25 120.0
C26 C25 C24 119.9(5)
C24 C25 H25 120.0
C23 C24 H24 119.7
C25 C24 C23 120.6(5)
C25 C24 H24 119.7
C32 C33 H33 119.8
C32 C33 C28 120.4(5)
C28 C33 H33 119.8
C30 C29 H29 119.8
C28 C29 H29 119.8
C28 C29 C30 120.4(5)
C29 C30 H30 119.7
C4AA C30 C29 120.6(5)
C4AA C30 H30 119.7
C33 C32 H32 119.6
C4AA C32 C33 120.8(5)
C4AA C32 H32 119.6
C33 C28 P2 121.2(4)
C29 C28 C33 118.6(4)
C29 C28 P2 120.0(3)
H7A C7 H7B 107.8
C6 C7 H7A 109.1
C6 C7 H7B 109.1
C6 C7 P2 112.6(3)
P2 C7 H7A 109.1
P2 C7 H7B 109.1
C7 C6 H6A 110.1
C7 C6 H6B 110.1
C7 C6 P3 108.1(3)
H6A C6 H6B 108.4
P3 C6 H6A 110.1
P3 C6 H6B 110.1
C11 C10 C15 118.6(4)
C11 C10 P3 121.6(3)
C15 C10 P3 119.7(3)
C10 C11 H11 119.8
C10 C11 C12 120.4(4)
C12 C11 H11 119.8
C11 C12 H12 119.8
C13 C12 C11 120.5(5)
C13 C12 H12 119.8
C13 C14 H14 120.0
C13 C14 C15 120.0(5)
C15 C14 H14 120.0
C12 C13 H13 120.0
C14 C13 C12 119.9(5)
C14 C13 H13 120.0
C10 C15 H15 119.7
C14 C15 C10 120.7(5)
C14 C15 H15 119.7
C21 C16 P3 121.4(3)
C17 C16 C21 118.4(4)
C17 C16 P3 120.2(3)
C16 C21 H21 119.6
C20 C21 C16 120.8(5)
C20 C21 H21 119.6
C21 C20 H20 119.8
C21 C20 C19 120.5(5)
C19 C20 H20 119.8
C20 C19 H19 120.3
C20 C19 C18 119.4(4)
C18 C19 H19 120.3
C19 C18 H18 119.8
C19 C18 C17 120.4(5)
C17 C18 H18 119.8
C16 C17 H17 119.8
C18 C17 C16 120.5(4)
C18 C17 H17 119.8
C63 C58 H58 120.0
C63 C58 C59 120.0
C59 C58 H58 120.0
C58 C63 H63 120.0
C58 C63 C62 120.0
C62 C63 H63 120.0
C63 C62 H62 120.0
C61 C62 C63 120.0
C61 C62 H62 120.0
C62 C61 H61 120.0
C62 C61 C60 120.0
C60 C61 H61 120.0
C61 C60 H60 120.0
C59 C60 C61 120.0
C59 C60 H60 120.0
C58 C59 H59 120.0
C60 C59 C58 120.0
C60 C59 H59 120.0
C9 P4 Ru1 104.83(14)
C46 P4 C9 103.9(2)
C46 P4 Ru1 120.77(14)
C52 P4 C9 104.1(2)
C52 P4 C46 100.14(19)
C52 P4 Ru1 120.89(14)
C40 P5 C8 102.8(2)
C40 P5 Ru1 121.44(16)
C34 P5 C40 100.8(2)
C34 P5 C8 101.8(2)
C34 P5 Ru1 118.63(15)
C8 P5 Ru1 108.65(15)
C6 P3 Ru1 103.49(14)
C10 P3 C6 98.21(19)
C10 P3 Ru1 123.88(14)
C16 P3 C6 104.3(2)
C16 P3 C10 101.67(19)
C16 P3 Ru1 121.35(14)
C22 P2 C28 103.1(2)
C22 P2 C7 101.1(2)
C22 P2 Ru1 123.85(15)
C28 P2 C7 102.9(2)
C28 P2 Ru1 115.65(14)
C7 P2 Ru1 107.56(14)
C1 Ru1 P4 86.06(11)
C1 Ru1 P5 83.25(12)
C1 Ru1 P3 99.44(11)
C1 Ru1 P2 99.93(12)
C2 Ru1 C1 173.85(16)
C2 Ru1 P4 91.96(11)
C2 Ru1 P5 90.73(11)
C2 Ru1 P3 82.61(11)
C2 Ru1 P2 86.06(11)
P4 Ru1 P3 174.48(4)
P4 Ru1 P2 96.42(4)
P5 Ru1 P4 82.57(4)
P5 Ru1 P3 98.50(4)
P5 Ru1 P2 176.61(4)
P3 Ru1 P2 82.20(3)
C3AA O3 C5BA 114.7(11)
C3 C3AA O6A 106.2(10)
O3 C3AA C3 112.5(7)
O3 C3AA O6A 94.8(11)
O6 C3AA C3 127.1(8)
O6 C3AA O3 109.7(9)
C7AB C6AB H6AB 120.0
C7AB C6AB C4A 120.0
C4A C6AB H6AB 120.0
C6AB C7AB H7AB 120.0
C6AB C7AB C5A 120.0
C5A C7AB H7AB 120.0
C7AB C5A H5A 120.0
C7AB C5A C5AB 120.0
C5AB C5A H5A 120.0
C5A C5AB H5AB 120.0
C4AB C5AB C5A 120.0
C4AB C5AB H5AB 120.0
C5AB C4AB H4AB 120.0
C4A C4AB C5AB 120.0
C4A C4AB H4AB 120.0
C6AB C4A H4A 120.0
C4AB C4A C6AB 120.0
C4AB C4A H4A 120.0
C8AB C3BB H3BB 120.0
C8AB C3BB C2BB 120.0
C2BB C3BB H3BB 120.0
C3BB C8AB H8AB 120.0
C9AB C8AB C3BB 120.0
C9AB C8AB H8AB 120.0
C8AB C9AB H9AB 120.0
C0BB C9AB C8AB 120.0
C0BB C9AB H9AB 120.0
C9AB C0BB H0BB 120.0
C9AB C0BB C1BB 120.0
C1BB C0BB H0BB 120.0
C0BB C1BB H1BB 120.0
C0BB C1BB C2BB 120.0
C2BB C1BB H1BB 120.0
C3BB C2BB H2BB 120.0
C1BB C2BB C3BB 120.0
C1BB C2BB H2BB 120.0
O3 C5BA H5BA 109.5
O3 C5BA H5BB 109.5
O3 C5BA H5BC 109.5
H5BA C5BA H5BB 109.5
H5BA C5BA H5BC 109.5
H5BB C5BA H5BC 109.5
C30 C4AA C32 119.3(5)
C30 C4AA H4AA 120.4
C32 C4AA H4AA 120.4
C9AC C8AC H8AC 120.0
C9AC C8AC C3BC 120.0
C3BC C8AC H8AC 120.0
C8AC C9AC H9AC 120.0
C0BC C9AC C8AC 120.0
C0BC C9AC H9AC 120.0
C9AC C0BC H0BC 120.0
C9AC C0BC C1BC 120.0
C1BC C0BC H0BC 120.0
C0BC C1BC H1BC 120.0
C2BC C1BC C0BC 120.0
C2BC C1BC H1BC 120.0
C1BC C2BC H2BC 120.0
C1BC C2BC C3BC 120.0
C3BC C2BC H2BC 120.0
C8AC C3BC H3BC 120.0
C2BC C3BC C8AC 120.0
C2BC C3BC H3BC 120.0
C5 C4 H4 120.0
C5 C4 C1D 120.0
C1D C4 H4 120.0
C4 C5 H5 120.0
C1A C5 C4 120.0
C1A C5 H5 120.0
C5 C1A H1A 120.0
C1B C1A C5 120.0
C1B C1A H1A 120.0
C1A C1B H1B 120.0
C1A C1B C1C 120.0
C1C C1B H1B 120.0
C1B C1C H1C 120.0
C1D C1C C1B 120.0
C1D C1C H1C 120.0
C4 C1D H1D 120.0
C1C C1D C4 120.0
C1C C1D H1D 120.0

loop_
_geom_bond_atom_site_label_1
_geom_bond_atom_site_label_2
_geom_bond_distance
C1 P1 1.565(5)
C1 Ru1 2.068(5)
C2 C3 1.264(7)
C2 Ru1 2.055(4)
C3 C3AA 1.339(9)
C40 C41 1.383(7)
C40 C45 1.392(7)
C40 P5 1.834(5)
C41 H41 0.9500
C41 C42 1.397(7)
C42 H42 0.9500
C42 C43 1.373(9)
C43 H43 0.9500
C43 C44 1.381(10)
C44 H44 0.9500
C44 C45 1.374(8)
C45 H45 0.9500
C34 C39 1.381(7)
C34 C35 1.395(7)
C34 P5 1.832(5)
C39 H39 0.9500
C39 C38 1.387(8)
C38 H38 0.9500
C38 C37 1.380(11)
C37 H37 0.9500
C37 C36 1.380(10)
C36 H36 0.9500
C36 C35 1.380(8)
C35 H35 0.9500
C9 H9A 0.9900
C9 H9B 0.9900
C9 C8 1.508(6)
C9 P4 1.841(4)
C8 H8A 0.9900
C8 H8B 0.9900
C8 P5 1.873(4)
C46 C47 1.385(7)
C46 C51 1.389(7)
C46 P4 1.838(4)
C47 H47 0.9500
C47 C48 1.398(7)
C48 H48 0.9500
C48 C49 1.377(9)
C49 H49 0.9500
C49 C50 1.371(10)
C50 H50 0.9500
C50 C51 1.396(8)
C51 H51 0.9500
C57 H57 0.9500
C57 C52 1.390(6)
C57 C56 1.385(7)
C52 C53 1.382(7)
C52 P4 1.833(4)
C53 H53 0.9500
C53 C54 1.390(7)
C54 H54 0.9500
C54 C55 1.393(8)
C55 H55 0.9500
C55 C56 1.365(8)
C56 H56 0.9500
C23 H23 0.9500
C23 C22 1.395(7)
C23 C24 1.391(7)
C22 C27 1.388(7)
C22 P2 1.840(4)
C27 H27 0.9500
C27 C26 1.378(8)
C26 H26 0.9500
C26 C25 1.373(9)
C25 H25 0.9500
C25 C24 1.375(9)
C24 H24 0.9500
C33 H33 0.9500
C33 C32 1.389(7)
C33 C28 1.398(6)
C29 H29 0.9500
C29 C30 1.399(7)
C29 C28 1.390(7)
C30 H30 0.9500
C30 C4AA 1.378(8)
C32 H32 0.9500
C32 C4AA 1.381(9)
C28 P2 1.842(4)
C7 H7A 0.9900
C7 H7B 0.9900
C7 C6 1.465(7)
C7 P2 1.867(4)
C6 H6A 0.9900
C6 H6B 0.9900
C6 P3 1.866(4)
C10 C11 1.376(7)
C10 C15 1.399(6)
C10 P3 1.848(4)
C11 H11 0.9500
C11 C12 1.392(7)
C12 H12 0.9500
C12 C13 1.378(8)
C14 H14 0.9500
C14 C13 1.368(8)
C14 C15 1.390(7)
C13 H13 0.9500
C15 H15 0.9500
C16 C21 1.393(6)
C16 C17 1.390(6)
C16 P3 1.830(4)
C21 H21 0.9500
C21 C20 1.377(7)
C20 H20 0.9500
C20 C19 1.379(8)
C19 H19 0.9500
C19 C18 1.381(8)
C18 H18 0.9500
C18 C17 1.384(6)
C17 H17 0.9500
C58 H58 0.9500
C58 C63 1.3900
C58 C59 1.3900
C63 H63 0.9500
C63 C62 1.3900
C62 H62 0.9500
C62 C61 1.3900
C61 H61 0.9500
C61 C60 1.3900
C60 H60 0.9500
C60 C59 1.3900
C59 H59 0.9500
P4 Ru1 2.3605(10)
P5 Ru1 2.3482(10)
P3 Ru1 2.3837(10)
P2 Ru1 2.3851(10)
O3 C3AA 1.329(11)
O3 C5BA 1.522(11)
O6 C3AA 1.185(11)
C3AA O6A 1.52(2)
C6AB H6AB 0.9500
C6AB C7AB 1.3900
C6AB C4A 1.3900
C7AB H7AB 0.9500
C7AB C5A 1.3900
C5A H5A 0.9500
C5A C5AB 1.3900
C5AB H5AB 0.9500
C5AB C4AB 1.3900
C4AB H4AB 0.9500
C4AB C4A 1.3900
C4A H4A 0.9500
C3BB H3BB 0.9500
C3BB C8AB 1.3900
C3BB C2BB 1.3900
C8AB H8AB 0.9500
C8AB C9AB 1.3900
C9AB H9AB 0.9500
C9AB C0BB 1.3900
C0BB H0BB 0.9500
C0BB C1BB 1.3900
C1BB H1BB 0.9500
C1BB C2BB 1.3900
C2BB H2BB 0.9500
C5BA H5BA 0.9800
C5BA H5BB 0.9800
C5BA H5BC 0.9800
C4AA H4AA 0.9500
C8AC H8AC 0.9500
C8AC C9AC 1.3900
C8AC C3BC 1.3900
C9AC H9AC 0.9500
C9AC C0BC 1.3900
C0BC H0BC 0.9500
C0BC C1BC 1.3900
C1BC H1BC 0.9500
C1BC C2BC 1.3900
C2BC H2BC 0.9500
C2BC C3BC 1.3900
C3BC H3BC 0.9500
C4 H4 0.9500
C4 C5 1.3942
C4 C1D 1.3944
C5 H5 0.9500
C5 C1A 1.3942
C1A H1A 0.9500
C1A C1B 1.3941
C1B H1B 0.9500
C1B C1C 1.3947
C1C H1C 0.9500
C1C C1D 1.3942
C1D H1D 0.9500
